data_2216643
loop_
_publ_author_name
'Wen-jing Li'
'Rong Li'
'Wen-Qin Wang'
'Ying Zhong'

_publ_section_title
2-Butylamino-3-(4-fluorophenyl)-6,8-diphenyl-3,5,6,8-tetrahydro-4<i>H</i>-thiopyrano[4',3':4,5]thieno[2,3-<i>d</i>]pyrimidin-4-one
_journal_coeditor_code LH2571
_journal_issue 12
_journal_name_full 'Acta Crystallographica Section E'
_journal_page_first o4869
_journal_page_last o4869
_journal_paper_doi 10.1107/S1600536807060850
_journal_volume 63
_journal_year 2007
_chemical_formula_iupac 'C31 H28 F N3 O S2'
_chemical_formula_moiety 'C31 H28 F N3 O S2'
_chemical_formula_sum 'C31 H28 F N3 O S2'
_chemical_formula_weight 541.68
_chemical_name_systematic
;
2-Butylamino-3-(4-fluorophenyl)-6,8-diphenyl-3,5,6,8-tetrahydro-
4H-thiopyrano[4',3':4,5]thieno[2,3-d]pyrimidin-4-one
;
_space_group_IT_number 14
_symmetry_cell_setting monoclinic
_symmetry_space_group_name_Hall '-P 2ybc'
_symmetry_space_group_name_H-M 'P 1 21/c 1'
_atom_sites_solution_hydrogens geom
_atom_sites_solution_primary direct
_atom_sites_solution_secondary difmap
_audit_creation_method SHELXL-97
_cell_angle_alpha 90.00
_cell_angle_beta 107.916(2)
_cell_angle_gamma 90.00
_cell_formula_units_Z 4
_cell_length_a 12.9430(10)
_cell_length_b 19.2323(15)
_cell_length_c 11.9433(19)
_cell_measurement_reflns_used 7165
_cell_measurement_temperature 294(2)
_cell_measurement_theta_max 26.59
_cell_measurement_theta_min 2.29
_cell_volume 2828.8(5)
_computing_cell_refinement 'SAINT-Plus (Bruker, 2001)'
_computing_data_collection 'SMART (Bruker, 2001)'
_computing_data_reduction 'SAINT-Plus (Bruker, 2001)'
_computing_molecular_graphics 'PLATON (Spek, 2003)'
_computing_publication_material 'SHELXTL (Sheldrick, 2001)'
_computing_structure_refinement 'SHELXL97 (Sheldrick, 1997)'
_computing_structure_solution 'SHELXS97 (Sheldrick, 1997)'
_diffrn_ambient_temperature 294(2)
_diffrn_measured_fraction_theta_full 0.987
_diffrn_measured_fraction_theta_max 0.987
_diffrn_measurement_device_type 'Bruker SMART 4K CCD area-detector'
_diffrn_measurement_method '\f and \w scans'
_diffrn_radiation_monochromator graphite
_diffrn_radiation_source 'fine-focus sealed tube'
_diffrn_radiation_type MoK\a
_diffrn_radiation_wavelength 0.71073
_diffrn_reflns_av_R_equivalents 0.0386
_diffrn_reflns_av_sigmaI/netI 0.0311
_diffrn_reflns_limit_h_max 15
_diffrn_reflns_limit_h_min -15
_diffrn_reflns_limit_k_max 22
_diffrn_reflns_limit_k_min -22
_diffrn_reflns_limit_l_max 12
_diffrn_reflns_limit_l_min -14
_diffrn_reflns_number 22538
_diffrn_reflns_theta_full 25.00
_diffrn_reflns_theta_max 25.00
_diffrn_reflns_theta_min 1.65
_exptl_absorpt_coefficient_mu 0.224
_exptl_absorpt_correction_T_max 0.9780
_exptl_absorpt_correction_T_min 0.9567
_exptl_absorpt_correction_type multi-scan
_exptl_absorpt_process_details '(SADABS; Sheldrick, 2003)'
_exptl_crystal_colour colorless
_exptl_crystal_density_diffrn 1.272
_exptl_crystal_density_method 'not measured'
_exptl_crystal_description block
_exptl_crystal_F_000 1136
_exptl_crystal_size_max 0.20
_exptl_crystal_size_mid 0.10
_exptl_crystal_size_min 0.10
_refine_diff_density_max 0.387
_refine_diff_density_min -0.330
_refine_ls_extinction_method none
_refine_ls_goodness_of_fit_ref 1.040
_refine_ls_hydrogen_treatment constr
_refine_ls_matrix_type full
_refine_ls_number_parameters 361
_refine_ls_number_reflns 4926
_refine_ls_number_restraints 6
_refine_ls_restrained_S_all 1.049
_refine_ls_R_factor_all 0.0854
_refine_ls_R_factor_gt 0.0631
_refine_ls_shift/su_max 0.000
_refine_ls_shift/su_mean 0.000
_refine_ls_structure_factor_coef Fsqd
_refine_ls_weighting_details 'calc w=1/[\s^2^(Fo^2^)+(0.1581P)^2^+0.0000P] where P=(Fo^2^+2Fc^2^)/3'
_refine_ls_weighting_scheme calc
_refine_ls_wR_factor_gt 0.1886
_refine_ls_wR_factor_ref 0.2177
_reflns_number_gt 3496
_reflns_number_total 4926
_reflns_threshold_expression I>2\s(I)
_cod_data_source_file lh2571.cif
_cod_data_source_block I
_cod_depositor_comments
;
The following automatic conversions were performed:
'_symmetry_cell_setting' value 'Monoclinic' changed to 'monoclinic'
according to '/home/saulius/struct/CIF-dictionaries/cif_core.dic'
dictionary named 'cif_core.dic' version 2.4.1 from 2010-06-29.

Automatic conversion script
Id: cif_fix_enum 1527 2010-12-29 10:47:43Z saulius 

The following automatic conversions were performed:

'_symmetry_cell_setting' value 'Monoclinic' changed to 'monoclinic'
according to /home/saulius/struct/CIF-dictionaries/cif_core.dic
dictionary named 'cif_core.dic' version 2.4.1 from 2010-06-29.

Automatic conversion script
Id: cif_fix_values 1715 2011-07-08 13:25:40Z adriana 
;
_cod_original_sg_symbol_H-M 'P 21/c'
_cod_database_code 2216643
_cod_database_fobs_code 2216643

loop_
_symmetry_equiv_pos_as_xyz
'x, y, z'
'-x, y+1/2, -z+1/2'
'-x, -y, -z'
'x, -y-1/2, z-1/2'

loop_
_atom_site_type_symbol
_atom_site_label
_atom_site_fract_x
_atom_site_fract_y
_atom_site_fract_z
_atom_site_U_iso_or_equiv
_atom_site_adp_type
_atom_site_calc_flag
_atom_site_refinement_flags
_atom_site_occupancy
_atom_site_disorder_assembly
_atom_site_disorder_group
C C1 0.8214(2) 0.48052(16) 0.6797(2) 0.0546(7) Uani d . 1 . .
H H1 0.7860 0.5241 0.6460 0.066 Uiso calc R 1 . .
C C2 0.7483(2) 0.44333(16) 0.7389(2) 0.0540(7) Uani d . 1 . .
H H2A 0.7838 0.4010 0.7756 0.065 Uiso calc R 1 . .
H H2B 0.7377 0.4729 0.8003 0.065 Uiso calc R 1 . .
C C3 0.6392(2) 0.42529(13) 0.6531(2) 0.0445(6) Uani d . 1 . .
C C4 0.6206(2) 0.41847(13) 0.5352(2) 0.0467(6) Uani d . 1 . .
C C5 0.6986(2) 0.42672(14) 0.4652(2) 0.0499(7) Uani d . 1 . .
H H5 0.6839 0.4714 0.4239 0.060 Uiso calc R 1 . .
C C6 0.9332(3) 0.49748(18) 0.7595(3) 0.0620(8) Uani d . 1 . .
C C7 0.9944(3) 0.4521(3) 0.8420(3) 0.0891(12) Uani d . 1 . .
H H7 0.9663 0.4086 0.8507 0.107 Uiso calc R 1 . .
C C8 1.0967(4) 0.4700(3) 0.9120(4) 0.1054(15) Uani d . 1 . .
H H8 1.1363 0.4382 0.9675 0.126 Uiso calc R 1 . .
C C9 1.1408(4) 0.5315(3) 0.9027(4) 0.1058(16) Uani d . 1 . .
H H9 1.2107 0.5424 0.9497 0.127 Uiso calc R 1 . .
C C10 1.0824(5) 0.5770(4) 0.8244(6) 0.151(3) Uani d . 1 . .
H H10 1.1117 0.6203 0.8173 0.181 Uiso calc R 1 . .
C C11 0.9783(4) 0.5607(3) 0.7533(5) 0.1189(19) Uani d . 1 . .
H H11 0.9387 0.5937 0.7005 0.143 Uiso calc R 1 . .
C C12 0.6877(2) 0.36995(15) 0.3746(2) 0.0498(7) Uani d . 1 . .
C C13 0.6964(3) 0.30109(16) 0.4072(3) 0.0716(10) Uani d . 1 . .
H H13 0.7111 0.2893 0.4861 0.086 Uiso calc R 1 . .
C C14 0.6836(4) 0.2490(2) 0.3238(3) 0.0862(12) Uani d . 1 . .
H H14 0.6888 0.2026 0.3466 0.103 Uiso calc R 1 . .
C C15 0.6632(4) 0.2661(2) 0.2081(3) 0.0889(13) Uani d . 1 . .
H H15 0.6549 0.2312 0.1521 0.107 Uiso calc R 1 . .
C C16 0.6550(3) 0.3340(2) 0.1742(3) 0.0833(12) Uani d . 1 . .
H H16 0.6412 0.3453 0.0953 0.100 Uiso calc R 1 . .
C C17 0.6673(3) 0.38626(18) 0.2573(3) 0.0640(8) Uani d . 1 . .
H H17 0.6616 0.4326 0.2338 0.077 Uiso calc R 1 . .
C C18 0.5413(2) 0.41524(13) 0.6844(2) 0.0419(6) Uani d . 1 . .
C C19 0.4515(2) 0.40394(13) 0.5888(2) 0.0456(6) Uani d . 1 . .
C C20 0.5285(2) 0.41069(13) 0.7992(2) 0.0443(6) Uani d . 1 . .
C C21 0.3346(2) 0.39246(15) 0.6934(2) 0.0497(7) Uani d . 1 . .
C C22 0.4028(2) 0.37698(14) 0.9065(2) 0.0473(6) Uani d . 1 . .
C C23 0.3956(2) 0.42682(15) 0.9860(2) 0.0528(7) Uani d . 1 . .
H H23 0.4021 0.4736 0.9697 0.063 Uiso calc R 1 . .
C C24 0.3788(3) 0.40724(17) 1.0902(3) 0.0625(8) Uani d . 1 . .
H H24 0.3762 0.4402 1.1462 0.075 Uiso calc R 1 . .
C C25 0.3661(3) 0.33909(18) 1.1087(3) 0.0667(9) Uani d . 1 . .
C C26 0.3731(3) 0.28827(18) 1.0313(3) 0.0728(10) Uani d . 1 . .
H H26 0.3643 0.2417 1.0472 0.087 Uiso calc R 1 . .
C C27 0.3936(3) 0.30789(15) 0.9292(3) 0.0617(8) Uani d . 1 . .
H H27 0.4011 0.2744 0.8760 0.074 Uiso calc R 1 . .
C C28 0.1356(3) 0.3866(3) 0.6054(4) 0.1014(15) Uani d D 1 . .
H H28A 0.1406 0.4237 0.5523 0.122 Uiso calc PR 0.604(7) A 1
H H28B 0.0760 0.3982 0.6353 0.122 Uiso calc PR 0.604(7) A 1
H H28C 0.1492 0.4031 0.5345 0.122 Uiso d PR 0.396(7) A 2
H H28D 0.0800 0.4154 0.6209 0.122 Uiso d PR 0.396(7) A 2
C C29 0.1060(9) 0.3233(6) 0.5360(7) 0.132(3) Uani d PD 0.604(7) A 1
H H29A 0.1650 0.3077 0.5081 0.159 Uiso calc PR 0.604(7) A 1
H H29B 0.0420 0.3306 0.4688 0.159 Uiso calc PR 0.604(7) A 1
C C30 0.0837(12) 0.2715(7) 0.6196(11) 0.168(4) Uani d PD 0.604(7) A 1
H H30A 0.0338 0.2897 0.6586 0.202 Uiso calc PR 0.604(7) A 1
H H30B 0.1498 0.2561 0.6780 0.202 Uiso calc PR 0.604(7) A 1
C C31 0.0308(18) 0.2126(10) 0.5299(17) 0.270(10) Uani d PD 0.604(7) A 1
H H31A 0.0860 0.1896 0.5053 0.405 Uiso calc PR 0.604(7) A 1
H H31B -0.0220 0.2326 0.4626 0.405 Uiso calc PR 0.604(7) A 1
H H31C -0.0041 0.1796 0.5666 0.405 Uiso calc PR 0.604(7) A 1
C C29' 0.0978(16) 0.3103(7) 0.5937(13) 0.132(3) Uani d PD 0.396(7) A 2
H H29C 0.1595 0.2819 0.5928 0.159 Uiso calc PR 0.396(7) A 2
H H29D 0.0802 0.2984 0.6647 0.159 Uiso calc PR 0.396(7) A 2
C C30' 0.0013(13) 0.2882(10) 0.4884(16) 0.168(4) Uani d PD 0.396(7) A 2
H H30C -0.0566 0.2739 0.5190 0.202 Uiso calc PR 0.396(7) A 2
H H30D -0.0241 0.3293 0.4408 0.202 Uiso calc PR 0.396(7) A 2
C C31' 0.016(2) 0.2310(14) 0.406(2) 0.231(13) Uani d PD 0.396(7) A 2
H H31D -0.0515 0.2241 0.3447 0.346 Uiso calc PR 0.396(7) A 2
H H31E 0.0364 0.1887 0.4500 0.346 Uiso calc PR 0.396(7) A 2
H H31F 0.0711 0.2443 0.3726 0.346 Uiso calc PR 0.396(7) A 2
F F1 0.3479(2) 0.31934(13) 1.21011(16) 0.0997(8) Uani d . 1 . .
N N1 0.41996(19) 0.39625(11) 0.79666(19) 0.0470(6) Uani d . 1 . .
N N2 0.34648(19) 0.39482(12) 0.58824(19) 0.0496(6) Uani d . 1 . .
N N3 0.2334(2) 0.38759(16) 0.7029(2) 0.0711(8) Uani d . 1 A .
H H3 0.2273 0.3849 0.7725 0.085 Uiso calc R 1 . .
O O1 0.59961(17) 0.41631(10) 0.89348(17) 0.0550(5) Uani d . 1 . .
S S1 0.83816(7) 0.42719(5) 0.56027(7) 0.0673(3) Uani d . 1 . .
S S2 0.48421(6) 0.40244(4) 0.45975(6) 0.0530(3) Uani d . 1 . .

loop_
_atom_site_aniso_label
_atom_site_aniso_U_11
_atom_site_aniso_U_22
_atom_site_aniso_U_33
_atom_site_aniso_U_12
_atom_site_aniso_U_13
_atom_site_aniso_U_23
C1 0.0575(18) 0.0556(18) 0.0530(16) -0.0068(14) 0.0203(13) -0.0060(12)
C2 0.0538(17) 0.0595(18) 0.0506(15) -0.0040(14) 0.0190(13) -0.0061(13)
C3 0.0528(16) 0.0364(14) 0.0466(14) 0.0020(11) 0.0188(12) -0.0001(10)
C4 0.0539(17) 0.0405(14) 0.0480(14) 0.0007(12) 0.0192(12) -0.0021(11)
C5 0.0592(18) 0.0456(16) 0.0488(14) -0.0017(13) 0.0221(13) -0.0006(11)
C6 0.0585(19) 0.074(2) 0.0582(17) -0.0113(16) 0.0242(14) -0.0108(15)
C7 0.058(2) 0.111(3) 0.090(3) -0.009(2) 0.0102(19) 0.014(2)
C8 0.067(3) 0.148(5) 0.091(3) -0.006(3) 0.009(2) 0.010(3)
C9 0.068(3) 0.158(5) 0.086(3) -0.024(3) 0.015(2) -0.033(3)
C10 0.089(4) 0.144(5) 0.182(6) -0.054(4) -0.014(4) 0.007(4)
C11 0.095(3) 0.111(4) 0.120(4) -0.040(3) -0.011(3) 0.021(3)
C12 0.0574(17) 0.0532(17) 0.0459(14) -0.0032(13) 0.0262(13) -0.0028(12)
C13 0.117(3) 0.0527(19) 0.0595(18) -0.0032(18) 0.0478(19) -0.0003(14)
C14 0.134(4) 0.056(2) 0.087(2) -0.013(2) 0.061(3) -0.0166(18)
C15 0.119(3) 0.083(3) 0.082(2) -0.027(2) 0.055(2) -0.036(2)
C16 0.104(3) 0.105(3) 0.0460(17) -0.017(2) 0.0309(18) -0.0122(18)
C17 0.077(2) 0.068(2) 0.0514(17) -0.0019(16) 0.0264(16) 0.0066(14)
C18 0.0420(14) 0.0391(14) 0.0463(14) 0.0000(11) 0.0162(11) -0.0006(10)
C19 0.0510(17) 0.0405(14) 0.0465(14) 0.0014(12) 0.0166(12) 0.0025(10)
C20 0.0515(16) 0.0370(13) 0.0466(14) -0.0008(11) 0.0182(12) -0.0035(10)
C21 0.0478(16) 0.0500(17) 0.0530(16) 0.0010(12) 0.0179(13) 0.0009(12)
C22 0.0507(16) 0.0470(15) 0.0463(14) -0.0022(12) 0.0179(12) -0.0016(11)
C23 0.0610(19) 0.0443(16) 0.0569(16) 0.0002(13) 0.0237(14) -0.0050(12)
C24 0.071(2) 0.066(2) 0.0547(17) -0.0014(16) 0.0256(16) -0.0119(14)
C25 0.082(2) 0.073(2) 0.0495(16) -0.0124(17) 0.0271(16) 0.0051(15)
C26 0.100(3) 0.0525(19) 0.072(2) -0.0107(17) 0.0353(19) 0.0079(15)
C27 0.086(2) 0.0457(16) 0.0592(17) -0.0053(15) 0.0305(16) -0.0047(13)
C28 0.050(2) 0.174(5) 0.078(3) -0.006(3) 0.0180(19) 0.017(3)
C29 0.101(5) 0.208(10) 0.073(6) -0.018(6) 0.005(6) -0.045(7)
C30 0.148(9) 0.126(8) 0.206(11) -0.035(7) 0.017(7) -0.010(8)
C31 0.27(2) 0.25(2) 0.28(2) -0.034(19) 0.07(2) -0.012(19)
C29' 0.101(5) 0.208(10) 0.073(6) -0.018(6) 0.005(6) -0.045(7)
C30' 0.148(9) 0.126(8) 0.206(11) -0.035(7) 0.017(7) -0.010(8)
C31' 0.24(3) 0.22(3) 0.23(3) 0.00(2) 0.07(3) -0.03(2)
F1 0.133(2) 0.1177(18) 0.0588(11) -0.0237(15) 0.0443(13) 0.0108(11)
N1 0.0489(14) 0.0494(13) 0.0464(12) -0.0013(10) 0.0201(10) -0.0026(9)
N2 0.0431(13) 0.0554(14) 0.0492(13) -0.0015(10) 0.0125(10) -0.0003(10)
N3 0.0491(16) 0.109(2) 0.0588(15) -0.0030(14) 0.0213(12) 0.0037(14)
O1 0.0544(12) 0.0664(13) 0.0432(10) -0.0070(10) 0.0136(9) -0.0076(9)
S1 0.0562(5) 0.0893(7) 0.0620(5) -0.0049(4) 0.0264(4) -0.0186(4)
S2 0.0561(5) 0.0612(5) 0.0416(4) -0.0025(3) 0.0150(3) -0.0022(3)

loop_
_atom_type_symbol
_atom_type_description
_atom_type_scat_dispersion_real
_atom_type_scat_dispersion_imag
_atom_type_scat_source
C C 0.0033 0.0016 'International Tables Vol C Tables 4.2.6.8 and 6.1.1.4'
H H 0.0000 0.0000 'International Tables Vol C Tables 4.2.6.8 and 6.1.1.4'
N N 0.0061 0.0033 'International Tables Vol C Tables 4.2.6.8 and 6.1.1.4'
O O 0.0106 0.0060 'International Tables Vol C Tables 4.2.6.8 and 6.1.1.4'
F F 0.0171 0.0103 'International Tables Vol C Tables 4.2.6.8 and 6.1.1.4'
S S 0.1246 0.1234 'International Tables Vol C Tables 4.2.6.8 and 6.1.1.4'

loop_
_geom_angle_atom_site_label_1
_geom_angle_atom_site_label_2
_geom_angle_atom_site_label_3
_geom_angle
C6 C1 C2 115.0(2)
C6 C1 S1 107.2(2)
C2 C1 S1 109.8(2)
C6 C1 H1 108.2
C2 C1 H1 108.2
S1 C1 H1 108.2
C3 C2 C1 112.2(2)
C3 C2 H2A 109.2
C1 C2 H2A 109.2
C3 C2 H2B 109.2
C1 C2 H2B 109.2
H2A C2 H2B 107.9
C4 C3 C18 111.5(2)
C4 C3 C2 123.8(3)
C18 C3 C2 124.7(2)
C3 C4 C5 129.0(3)
C3 C4 S2 112.4(2)
C5 C4 S2 118.5(2)
C4 C5 C12 113.0(2)
C4 C5 S1 111.24(19)
C12 C5 S1 107.9(2)
C4 C5 H5 108.2
C12 C5 H5 108.2
S1 C5 H5 108.2
C11 C6 C7 116.4(4)
C11 C6 C1 120.3(3)
C7 C6 C1 123.2(3)
C6 C7 C8 120.9(4)
C6 C7 H7 119.6
C8 C7 H7 119.6
C9 C8 C7 121.9(5)
C9 C8 H8 119.0
C7 C8 H8 119.0
C10 C9 C8 118.4(5)
C10 C9 H9 120.8
C8 C9 H9 120.8
C9 C10 C11 121.0(5)
C9 C10 H10 119.5
C11 C10 H10 119.5
C6 C11 C10 121.3(5)
C6 C11 H11 119.3
C10 C11 H11 119.3
C13 C12 C17 118.7(3)
C13 C12 C5 120.8(2)
C17 C12 C5 120.6(3)
C12 C13 C14 120.8(3)
C12 C13 H13 119.6
C14 C13 H13 119.6
C15 C14 C13 119.7(4)
C15 C14 H14 120.1
C13 C14 H14 120.1
C16 C15 C14 120.4(3)
C16 C15 H15 119.8
C14 C15 H15 119.8
C15 C16 C17 120.1(3)
C15 C16 H16 120.0
C17 C16 H16 120.0
C12 C17 C16 120.4(3)
C12 C17 H17 119.8
C16 C17 H17 119.8
C19 C18 C20 117.9(2)
C19 C18 C3 113.1(2)
C20 C18 C3 128.8(2)
N2 C19 C18 127.6(2)
N2 C19 S2 120.8(2)
C18 C19 S2 111.7(2)
O1 C20 N1 119.7(2)
O1 C20 C18 126.9(3)
N1 C20 C18 113.3(2)
N2 C21 N3 119.0(3)
N2 C21 N1 123.7(3)
N3 C21 N1 117.3(2)
C27 C22 C23 120.8(3)
C27 C22 N1 118.4(2)
C23 C22 N1 120.7(2)
C22 C23 C24 119.8(3)
C22 C23 H23 120.1
C24 C23 H23 120.1
C25 C24 C23 118.3(3)
C25 C24 H24 120.8
C23 C24 H24 120.8
C24 C25 F1 118.8(3)
C24 C25 C26 123.2(3)
F1 C25 C26 118.0(3)
C25 C26 C27 118.3(3)
C25 C26 H26 120.9
C27 C26 H26 120.9
C22 C27 C26 119.6(3)
C22 C27 H27 120.2
C26 C27 H27 120.2
N3 C28 C29 119.1(6)
N3 C28 C29' 105.3(7)
C29 C28 C29' 29.7(6)
N3 C28 H28A 107.5
C29 C28 H28A 107.5
C29' C28 H28A 136.5
N3 C28 H28B 107.5
C29 C28 H28B 107.5
C29' C28 H28B 89.2
H28A C28 H28B 107.0
N3 C28 H28C 110.7
C29 C28 H28C 82.1
C29' C28 H28C 111.7
H28A C28 H28C 28.6
H28B C28 H28C 128.6
N3 C28 H28D 111.1
C29 C28 H28D 120.3
C29' C28 H28D 109.1
H28A C28 H28D 84.7
H28B C28 H28D 22.8
H28C C28 H28D 108.9
C28 C29 C30 104.2(8)
C28 C29 H29A 110.9
C30 C29 H29A 110.9
C28 C29 H29B 110.9
C30 C29 H29B 110.9
H29A C29 H29B 108.9
C29 C30 C31 99.0(12)
C29 C30 H30A 112.0
C31 C30 H30A 112.0
C29 C30 H30B 112.0
C31 C30 H30B 112.0
H30A C30 H30B 109.6
C30' C29' C28 119.6(12)
C30' C29' H29C 107.4
C28 C29' H29C 107.4
C30' C29' H29D 107.4
C28 C29' H29D 107.4
H29C C29' H29D 107.0
C31' C30' C29' 119.9(18)
C31' C30' H30C 107.4
C29' C30' H30C 107.4
C31' C30' H30D 107.4
C29' C30' H30D 107.4
H30C C30' H30D 106.9
C30' C31' H31D 109.5
C30' C31' H31E 109.5
H31D C31' H31E 109.5
C30' C31' H31F 109.5
H31D C31' H31F 109.5
H31E C31' H31F 109.5
C21 N1 C20 122.8(2)
C21 N1 C22 119.5(2)
C20 N1 C22 117.2(2)
C21 N2 C19 114.1(2)
C21 N3 C28 124.7(3)
C21 N3 H3 117.6
C28 N3 H3 117.6
C5 S1 C1 99.07(13)
C19 S2 C4 91.32(13)

loop_
_geom_bond_atom_site_label_1
_geom_bond_atom_site_label_2
_geom_bond_distance
C1 C6 1.503(4)
C1 C2 1.523(4)
C1 S1 1.823(3)
C1 H1 0.9800
C2 C3 1.508(4)
C2 H2A 0.9700
C2 H2B 0.9700
C3 C4 1.360(4)
C3 C18 1.440(4)
C4 C5 1.504(4)
C4 S2 1.745(3)
C5 C12 1.513(4)
C5 S1 1.814(3)
C5 H5 0.9800
C6 C11 1.360(6)
C6 C7 1.372(5)
C7 C8 1.375(5)
C7 H7 0.9300
C8 C9 1.333(7)
C8 H8 0.9300
C9 C10 1.333(8)
C9 H9 0.9300
C10 C11 1.389(7)
C10 H10 0.9300
C11 H11 0.9300
C12 C13 1.375(4)
C12 C17 1.379(4)
C13 C14 1.386(4)
C13 H13 0.9300
C14 C15 1.365(6)
C14 H14 0.9300
C15 C16 1.360(5)
C15 H15 0.9300
C16 C17 1.387(5)
C16 H16 0.9300
C17 H17 0.9300
C18 C19 1.373(4)
C18 C20 1.433(4)
C19 N2 1.369(4)
C19 S2 1.719(3)
C20 O1 1.221(3)
C20 N1 1.423(4)
C21 N2 1.313(4)
C21 N3 1.352(4)
C21 N1 1.381(4)
C22 C27 1.369(4)
C22 C23 1.372(4)
C22 N1 1.444(3)
C23 C24 1.381(4)
C23 H23 0.9300
C24 C25 1.347(5)
C24 H24 0.9300
C25 F1 1.357(3)
C25 C26 1.367(5)
C26 C27 1.378(4)
C26 H26 0.9300
C27 H27 0.9300
C28 N3 1.432(5)
C28 C29 1.457(8)
C28 C29' 1.539(10)
C28 H28A 0.9700
C28 H28B 0.9700
C28 H28C 0.9700
C28 H28D 0.9700
C29 C30 1.500(9)
C29 H29A 0.9700
C29 H29B 0.9700
C30 C31 1.565(10)
C30 H30A 0.9700
C30 H30B 0.9700
C31 H31A 0.9600
C31 H31B 0.9600
C31 H31C 0.9600
C29' C30' 1.535(10)
C29' H29C 0.9700
C29' H29D 0.9700
C30' C31' 1.522(10)
C30' H30C 0.9700
C30' H30D 0.9700
C31' H31D 0.9600
C31' H31E 0.9600
C31' H31F 0.9600
N3 H3 0.8600

loop_
_geom_hbond_atom_site_label_D
_geom_hbond_atom_site_label_H
_geom_hbond_atom_site_label_A
_geom_hbond_site_symmetry_A
_geom_hbond_distance_DH
_geom_hbond_distance_HA
_geom_hbond_distance_DA
_geom_hbond_angle_DHA
C5 H5 N2 3_666 0.98 2.60 3.507(4) 154.0

loop_
_geom_torsion_atom_site_label_1
_geom_torsion_atom_site_label_2
_geom_torsion_atom_site_label_3
_geom_torsion_atom_site_label_4
_geom_torsion
C6 C1 C2 C3 -177.7(3)
S1 C1 C2 C3 -56.7(3)
C1 C2 C3 C4 22.9(4)
C1 C2 C3 C18 -155.1(3)
C18 C3 C4 C5 178.1(3)
C2 C3 C4 C5 -0.1(4)
C18 C3 C4 S2 1.8(3)
C2 C3 C4 S2 -176.4(2)
C3 C4 C5 C12 135.7(3)
S2 C4 C5 C12 -48.1(3)
C3 C4 C5 S1 14.2(4)
S2 C4 C5 S1 -169.64(14)
C2 C1 C6 C11 -136.7(4)
S1 C1 C6 C11 100.8(4)
C2 C1 C6 C7 42.4(4)
S1 C1 C6 C7 -80.0(4)
C11 C6 C7 C8 -1.5(6)
C1 C6 C7 C8 179.4(4)
C6 C7 C8 C9 -0.3(7)
C7 C8 C9 C10 1.3(9)
C8 C9 C10 C11 -0.6(10)
C7 C6 C11 C10 2.2(8)
C1 C6 C11 C10 -178.6(5)
C9 C10 C11 C6 -1.2(10)
C4 C5 C12 C13 -55.5(4)
S1 C5 C12 C13 67.8(3)
C4 C5 C12 C17 123.5(3)
S1 C5 C12 C17 -113.1(3)
C17 C12 C13 C14 -0.8(5)
C5 C12 C13 C14 178.3(3)
C12 C13 C14 C15 0.7(6)
C13 C14 C15 C16 -0.3(7)
C14 C15 C16 C17 -0.1(7)
C13 C12 C17 C16 0.5(5)
C5 C12 C17 C16 -178.6(3)
C15 C16 C17 C12 0.0(6)
C4 C3 C18 C19 -2.4(3)
C2 C3 C18 C19 175.8(3)
C4 C3 C18 C20 172.6(3)
C2 C3 C18 C20 -9.2(4)
C20 C18 C19 N2 6.6(4)
C3 C18 C19 N2 -177.8(2)
C20 C18 C19 S2 -173.70(19)
C3 C18 C19 S2 2.0(3)
C19 C18 C20 O1 176.8(3)
C3 C18 C20 O1 1.9(4)
C19 C18 C20 N1 -1.5(3)
C3 C18 C20 N1 -176.3(2)
C27 C22 C23 C24 -0.1(5)
N1 C22 C23 C24 179.8(3)
C22 C23 C24 C25 -2.2(5)
C23 C24 C25 F1 -179.0(3)
C23 C24 C25 C26 2.5(6)
C24 C25 C26 C27 -0.3(6)
F1 C25 C26 C27 -178.8(3)
C23 C22 C27 C26 2.2(5)
N1 C22 C27 C26 -177.6(3)
C25 C26 C27 C22 -2.0(5)
N3 C28 C29 C30 65.7(10)
C29' C28 C29 C30 -2.7(19)
C28 C29 C30 C31 168.9(12)
N3 C28 C29' C30' -173.1(15)
C29 C28 C29' C30' -50.5(16)
C28 C29' C30' C31' 122(2)
N2 C21 N1 C20 7.0(4)
N3 C21 N1 C20 -171.5(3)
N2 C21 N1 C22 -165.4(3)
N3 C21 N1 C22 16.1(4)
O1 C20 N1 C21 176.9(2)
C18 C20 N1 C21 -4.7(3)
O1 C20 N1 C22 -10.5(3)
C18 C20 N1 C22 167.9(2)
C27 C22 N1 C21 74.6(4)
C23 C22 N1 C21 -105.3(3)
C27 C22 N1 C20 -98.3(3)
C23 C22 N1 C20 81.8(3)
N3 C21 N2 C19 176.3(3)
N1 C21 N2 C19 -2.2(4)
C18 C19 N2 C21 -4.7(4)
S2 C19 N2 C21 175.6(2)
N2 C21 N3 C28 -1.8(5)
N1 C21 N3 C28 176.8(4)
C29 C28 N3 C21 75.9(6)
C29' C28 N3 C21 104.4(9)
C4 C5 S1 C1 -41.1(2)
C12 C5 S1 C1 -165.49(19)
C6 C1 S1 C5 -170.4(2)
C2 C1 S1 C5 64.0(2)
N2 C19 S2 C4 179.0(2)
C18 C19 S2 C4 -0.8(2)
C3 C4 S2 C19 -0.6(2)
C5 C4 S2 C19 -177.4(2)
